data_7200931
loop_
_publ_author_name
'Xu, Yan-Hong'
'Lan, Ya-Qian'
'Wu, Shui-Xing'
'Shao, Kui-Zhan'
'Su, Zhong-Min'
'Liao, Yi'

_publ_section_title
;
 Unprecedented interweaving of single-helical chains into a chiral
 metal--organic framework based on a flexible ligand
;
_journal_issue 8
_journal_name_full CrystEngComm
_journal_page_first 1711
_journal_paper_doi 10.1039/b901042d
_journal_volume 11
_journal_year 2009
_chemical_formula_moiety 'C20 H26 N8 O14 Zn3'
_chemical_formula_sum 'C20 H26 N8 O14 Zn3'
_chemical_formula_weight 798.60
_chemical_name_systematic
;
?
;
_space_group_IT_number 154
_symmetry_cell_setting trigonal
_symmetry_space_group_name_Hall 'P 32 2"'
_symmetry_space_group_name_H-M 'P 32 2 1'
_atom_sites_solution_hydrogens geom
_atom_sites_solution_primary direct
_atom_sites_solution_secondary difmap
_audit_creation_method SHELXL-97
_cell_angle_alpha 90.000(5)
_cell_angle_beta 90.000(5)
_cell_angle_gamma 120.000(5)
_cell_formula_units_Z 3
_cell_length_a 11.321(2)
_cell_length_b 11.321(2)
_cell_length_c 19.872(3)
_cell_measurement_reflns_used 'total reflection'
_cell_measurement_temperature 293(2)
_cell_measurement_theta_max 26.04
_cell_measurement_theta_min 1.33
_cell_volume 2205.7(7)
_computing_cell_refinement 'Bruker SMART'
_computing_data_collection 'Bruker SMART'
_computing_data_reduction 'Bruker SMART'
_computing_molecular_graphics 'Bruker SHELXTL'
_computing_publication_material 'Bruker SHELXTL'
_computing_structure_refinement 'SHELXL-97 (Sheldrick, 1997)'
_computing_structure_solution 'SHELXS-97 (Sheldrick, 1990)'
_diffrn_ambient_temperature 293(2)
_diffrn_measured_fraction_theta_full 0.995
_diffrn_measured_fraction_theta_max 0.995
_diffrn_measurement_device_type 'Bruker SMART APEX II CCD area-detector'
_diffrn_measurement_method '\f and \w scans'
_diffrn_radiation_monochromator graphite
_diffrn_radiation_source 'fine-focus sealed tube'
_diffrn_radiation_type MoK\a
_diffrn_radiation_wavelength 0.71069
_diffrn_reflns_av_R_equivalents 0.0514
_diffrn_reflns_av_sigmaI/netI 0.0457
_diffrn_reflns_limit_h_max 9
_diffrn_reflns_limit_h_min -13
_diffrn_reflns_limit_k_max 13
_diffrn_reflns_limit_k_min -12
_diffrn_reflns_limit_l_max 23
_diffrn_reflns_limit_l_min -23
_diffrn_reflns_number 11231
_diffrn_reflns_theta_full 25.00
_diffrn_reflns_theta_max 25.00
_diffrn_reflns_theta_min 2.32
_diffrn_standards_interval_time 0
_diffrn_standards_number 0
_exptl_absorpt_coefficient_mu 2.508
_exptl_absorpt_correction_T_max 0.6210
_exptl_absorpt_correction_T_min 0.5844
_exptl_absorpt_correction_type multi-scan
_exptl_absorpt_process_details 'SADABS (Sheldrick, 1996)'
_exptl_crystal_colour colorless
_exptl_crystal_density_diffrn 1.804
_exptl_crystal_density_method 'not measured'
_exptl_crystal_description block
_exptl_crystal_F_000 1212
_exptl_crystal_size_max 0.24
_exptl_crystal_size_mid 0.22
_exptl_crystal_size_min 0.21
_refine_diff_density_max 1.110
_refine_diff_density_min -1.148
_refine_diff_density_rms 0.103
_refine_ls_abs_structure_details 'Flack H D (1983), Acta Cryst. A39, 876-881'
_refine_ls_abs_structure_Flack 0.01(3)
_refine_ls_extinction_method none
_refine_ls_goodness_of_fit_ref 1.033
_refine_ls_hydrogen_treatment constr
_refine_ls_matrix_type full
_refine_ls_number_parameters 243
_refine_ls_number_reflns 2601
_refine_ls_number_restraints 44
_refine_ls_restrained_S_all 1.066
_refine_ls_R_factor_all 0.0652
_refine_ls_R_factor_gt 0.0521
_refine_ls_shift/su_max 0.000
_refine_ls_shift/su_mean 0.000
_refine_ls_structure_factor_coef Fsqd
_refine_ls_weighting_details 'calc w=1/[\s^2^(Fo^2^)+(0.1109P)^2^+0.0000P] where P=(Fo^2^+2Fc^2^)/3'
_refine_ls_weighting_scheme calc
_refine_ls_wR_factor_gt 0.1397
_refine_ls_wR_factor_ref 0.1521
_reflns_number_gt 2172
_reflns_number_total 2601
_reflns_threshold_expression >2sigma(I)
_cod_data_source_file b901042d.txt
_cod_data_source_block 1
_cod_depositor_comments
;
The following automatic conversions were performed:
'_symmetry_cell_setting' value 'Trigonal' changed to 'trigonal' according
to '/home/saulius/struct/CIF-dictionaries/cif_core.dic' dictionary named
'cif_core.dic' version 2.4.1 from 2010-06-29.

Automatic conversion script
Id: cif_fix_enum 1527 2010-12-29 10:47:43Z saulius 
;
_cod_original_cell_volume 2205.7(6)
_cod_original_sg_symbol_H-M P3221
_cod_database_code 7200931

loop_
_symmetry_equiv_pos_as_xyz
'x, y, z'
'-y, x-y, z+2/3'
'-x+y, -x, z+1/3'
'x-y, -y, -z+1/3'
'-x, -x+y, -z+2/3'
'y, x, -z'

loop_
_atom_site_label
_atom_site_type_symbol
_atom_site_fract_x
_atom_site_fract_y
_atom_site_fract_z
_atom_site_U_iso_or_equiv
_atom_site_adp_type
_atom_site_occupancy
_atom_site_symmetry_multiplicity
_atom_site_calc_flag
_atom_site_refinement_flags
_atom_site_disorder_assembly
_atom_site_disorder_group
Zn1 Zn 0.40838(9) 0.11015(9) 0.55507(4) 0.0408(3) Uani 1 1 d . . .
Zn2 Zn 0.37823(17) 0.37823(17) 0.5000 0.0737(5) Uani 1 2 d S . .
C1 C 0.6805(8) 0.1680(8) 0.6109(4) 0.0442(18) Uani 1 1 d . . .
H1 H 0.7100 0.1575 0.5688 0.053 Uiso 1 1 calc R . .
C2 C 0.7509(8) 0.1923(9) 0.6676(4) 0.051(2) Uani 1 1 d . . .
H2 H 0.8375 0.2030 0.6722 0.061 Uiso 1 1 calc R . .
C3 C 0.5555(7) 0.1800(7) 0.6884(3) 0.0315(13) Uani 1 1 d . . .
C4 C 0.4465(8) 0.1867(7) 0.7233(3) 0.0362(14) Uani 1 1 d . . .
C5 C 0.2593(9) 0.1346(11) 0.7769(5) 0.063(3) Uani 1 1 d . . .
H5 H 0.1791 0.0869 0.8016 0.076 Uiso 1 1 calc R . .
C6 C 0.3114(9) 0.2625(10) 0.7553(5) 0.060(2) Uani 1 1 d . . .
H6 H 0.2739 0.3184 0.7616 0.071 Uiso 1 1 calc R . .
C7 C 0.5251(10) 0.4306(9) 0.6980(4) 0.0511(19) Uani 1 1 d . . .
H7A H 0.4749 0.4678 0.6755 0.061 Uiso 1 1 calc R . .
H7B H 0.5833 0.4223 0.6648 0.061 Uiso 1 1 calc R . .
C8 C 0.6140(8) 0.5299(8) 0.7515(3) 0.0414(17) Uani 1 1 d . . .
C9 C 0.7065(8) 0.2241(8) 0.7882(4) 0.056(2) Uani 1 1 d D . .
H9A H 0.7203 0.1500 0.8025 0.067 Uiso 1 1 calc R A 1
H9B H 0.6240 0.2092 0.8105 0.067 Uiso 1 1 calc R A 1
N1 N 0.5596(6) 0.1608(6) 0.6233(3) 0.0393(14) Uani 1 1 d . . .
N2 N 0.6709(5) 0.1985(6) 0.7186(3) 0.0339(12) Uani 1 1 d . B .
N3 N 0.3425(7) 0.0830(7) 0.7570(3) 0.0474(15) Uani 1 1 d . . .
N4 N 0.4293(6) 0.2965(7) 0.7226(3) 0.0432(15) Uani 1 1 d . . .
O1 O 0.5947(6) 0.4831(6) 0.8113(2) 0.0513(13) Uani 1 1 d . . .
O2 O 0.6979(7) 0.6455(7) 0.7341(3) 0.0663(17) Uani 1 1 d . . .
O5 O 0.3269(7) 0.2201(7) 0.5571(3) 0.0633(16) Uani 1 1 d . . .
C10 C 0.8163(17) 0.3456(15) 0.8199(7) 0.038(5) Uani 0.40(2) 1 d PDU B 1
O3 O 0.831(2) 0.331(2) 0.8792(7) 0.084(7) Uani 0.40(2) 1 d PDU B 1
O4 O 0.858(2) 0.4410(19) 0.7804(7) 0.053(6) Uani 0.40(2) 1 d PD . 1
O2W O 0.6632(16) 0.7438(13) 0.4066(6) 0.095(4) Uani 0.637(16) 1 d PU C 1
C10' C 0.8041(15) 0.3788(11) 0.7977(8) 0.052(5) Uani 0.60(2) 1 d PDU B 2
O3' O 0.8410(15) 0.4633(13) 0.7487(8) 0.076(5) Uani 0.60(2) 1 d PD . 2
O4' O 0.8541(14) 0.4216(16) 0.8558(7) 0.082(5) Uani 0.60(2) 1 d PDU . 2
O2W' O 0.868(3) 0.830(3) 0.4623(11) 0.099(8) Uani 0.363(16) 1 d PU C 2
O1W O 0.9433(9) 0.8983(11) 0.7296(5) 0.120(3) Uani 1 1 d . . .

loop_
_atom_site_aniso_label
_atom_site_aniso_U_11
_atom_site_aniso_U_22
_atom_site_aniso_U_33
_atom_site_aniso_U_23
_atom_site_aniso_U_13
_atom_site_aniso_U_12
Zn1 0.0552(5) 0.0566(5) 0.0259(4) -0.0062(4) -0.0081(4) 0.0393(5)
Zn2 0.0822(9) 0.0822(9) 0.0839(11) 0.0127(4) -0.0127(4) 0.0616(10)
C1 0.050(4) 0.051(5) 0.032(4) -0.002(3) 0.007(3) 0.026(4)
C2 0.035(4) 0.068(5) 0.052(5) 0.001(4) 0.005(3) 0.028(4)
C3 0.037(3) 0.038(3) 0.023(3) -0.003(3) -0.005(3) 0.021(3)
C4 0.037(4) 0.046(4) 0.028(3) -0.008(3) -0.006(3) 0.022(3)
C5 0.039(4) 0.087(7) 0.067(6) -0.021(5) 0.007(4) 0.034(5)
C6 0.060(5) 0.069(6) 0.063(6) -0.025(5) -0.006(4) 0.042(5)
C7 0.076(6) 0.063(5) 0.027(4) -0.002(3) -0.004(4) 0.045(5)
C8 0.049(5) 0.057(5) 0.030(4) 0.002(3) -0.003(3) 0.036(4)
C9 0.070(6) 0.083(6) 0.035(4) -0.009(4) -0.013(4) 0.055(5)
N1 0.045(3) 0.059(4) 0.022(3) 0.002(3) 0.001(2) 0.033(3)
N2 0.031(3) 0.039(3) 0.030(3) -0.005(2) -0.003(2) 0.016(3)
N3 0.038(3) 0.056(4) 0.043(3) -0.012(3) 0.004(3) 0.019(3)
N4 0.042(3) 0.057(4) 0.040(3) -0.008(3) -0.009(3) 0.031(3)
O1 0.041(3) 0.067(3) 0.032(3) 0.005(2) -0.001(2) 0.017(3)
O2 0.069(4) 0.060(4) 0.059(4) 0.009(3) -0.007(3) 0.024(4)
O5 0.081(4) 0.074(4) 0.065(3) 0.001(3) -0.006(3) 0.062(4)
C10 0.038(7) 0.051(8) 0.018(7) -0.008(6) -0.007(5) 0.016(6)
O3 0.083(8) 0.086(9) 0.074(8) -0.003(5) -0.004(5) 0.035(5)
O4 0.038(11) 0.071(15) 0.026(9) -0.025(9) -0.015(8) 0.009(9)
O2W 0.110(6) 0.084(6) 0.076(6) -0.007(4) 0.002(4) 0.038(4)
C10' 0.036(8) 0.063(9) 0.060(9) -0.017(7) -0.025(7) 0.027(7)
O3' 0.041(7) 0.065(8) 0.121(15) -0.038(10) -0.009(9) 0.025(6)
O4' 0.087(7) 0.080(8) 0.087(8) -0.055(6) -0.044(6) 0.048(6)
O2W' 0.102(9) 0.090(9) 0.104(9) 0.010(5) -0.002(5) 0.047(6)
O1W 0.068(5) 0.126(8) 0.133(7) 0.021(7) -0.015(5) 0.024(5)

loop_
_atom_type_symbol
_atom_type_description
_atom_type_scat_dispersion_real
_atom_type_scat_dispersion_imag
_atom_type_scat_source
C C 0.0033 0.0016 'International Tables Vol C Tables 4.2.6.8 and 6.1.1.4'
H H 0.0000 0.0000 'International Tables Vol C Tables 4.2.6.8 and 6.1.1.4'
N N 0.0061 0.0033 'International Tables Vol C Tables 4.2.6.8 and 6.1.1.4'
O O 0.0106 0.0060 'International Tables Vol C Tables 4.2.6.8 and 6.1.1.4'
Zn Zn 0.2839 1.4301 'International Tables Vol C Tables 4.2.6.8 and 6.1.1.4'

loop_
_geom_angle_atom_site_label_1
_geom_angle_atom_site_label_2
_geom_angle_atom_site_label_3
_geom_angle
_geom_angle_site_symmetry_1
_geom_angle_site_symmetry_3
_geom_angle_publ_flag
O5 Zn1 O1 121.5(3) . 2_654 ?
O5 Zn1 N1 114.9(3) . . ?
O1 Zn1 N1 94.8(2) 2_654 . ?
O5 Zn1 N3 106.9(3) . 4_556 ?
O1 Zn1 N3 110.6(3) 2_654 4_556 ?
N1 Zn1 N3 107.1(2) . 4_556 ?
O5 Zn2 O5 105.0(4) 6_556 . ?
O5 Zn2 O4' 85.8(4) 6_556 4_566 ?
O5 Zn2 O4' 156.6(4) . 4_566 ?
O5 Zn2 O4' 156.6(4) 6_556 2_654 ?
O5 Zn2 O4' 85.8(4) . 2_654 ?
O4' Zn2 O4' 92.3(7) 4_566 2_654 ?
O5 Zn2 O4 114.6(4) 6_556 2_654 ?
O5 Zn2 O4 106.9(7) . 2_654 ?
O4' Zn2 O4 86.5(8) 4_566 2_654 ?
O4' Zn2 O4 42.0(4) 2_654 2_654 ?
O5 Zn2 O4 106.9(7) 6_556 4_566 ?
O5 Zn2 O4 114.6(4) . 4_566 ?
O4' Zn2 O4 42.0(4) 4_566 4_566 ?
O4' Zn2 O4 86.5(8) 2_654 4_566 ?
O4 Zn2 O4 109.0(13) 2_654 4_566 ?
O5 Zn2 O3' 99.4(4) 6_556 2_654 ?
O5 Zn2 O3' 106.2(4) . 2_654 ?
O4' Zn2 O3' 92.1(5) 4_566 2_654 ?
O4' Zn2 O3' 57.3(3) 2_654 2_654 ?
O4 Zn2 O3' 16.7(5) 2_654 2_654 ?
O4 Zn2 O3' 122.4(7) 4_566 2_654 ?
O5 Zn2 O3' 106.2(4) 6_556 4_566 ?
O5 Zn2 O3' 99.4(4) . 4_566 ?
O4' Zn2 O3' 57.3(3) 4_566 4_566 ?
O4' Zn2 O3' 92.1(5) 2_654 4_566 ?
O4 Zn2 O3' 122.4(7) 2_654 4_566 ?
O4 Zn2 O3' 16.7(5) 4_566 4_566 ?
O3' Zn2 O3' 137.4(7) 2_654 4_566 ?
C2 C1 N1 110.1(6) . . ?
C2 C1 H1 124.9 . . ?
N1 C1 H1 124.9 . . ?
C1 C2 N2 106.9(6) . . ?
C1 C2 H2 126.5 . . ?
N2 C2 H2 126.5 . . ?
N1 C3 N2 110.5(6) . . ?
N1 C3 C4 125.4(6) . . ?
N2 C3 C4 124.0(5) . . ?
N3 C4 N4 109.9(7) . . ?
N3 C4 C3 125.8(7) . . ?
N4 C4 C3 124.1(7) . . ?
C6 C5 N3 109.9(8) . . ?
C6 C5 H5 125.1 . . ?
N3 C5 H5 125.1 . . ?
N4 C6 C5 107.5(7) . . ?
N4 C6 H6 126.2 . . ?
C5 C6 H6 126.2 . . ?
N4 C7 C8 114.7(6) . . ?
N4 C7 H7A 108.6 . . ?
C8 C7 H7A 108.6 . . ?
N4 C7 H7B 108.6 . . ?
C8 C7 H7B 108.6 . . ?
H7A C7 H7B 107.6 . . ?
O2 C8 O1 126.2(7) . . ?
O2 C8 C7 118.0(7) . . ?
O1 C8 C7 115.8(7) . . ?
N2 C9 C10 129.1(9) . . ?
N2 C9 C10' 108.5(8) . . ?
C10 C9 C10' 24.3(7) . . ?
N2 C9 H9A 105.0 . . ?
C10 C9 H9A 105.0 . . ?
C10' C9 H9A 127.7 . . ?
N2 C9 H9B 105.0 . . ?
C10 C9 H9B 105.0 . . ?
C10' C9 H9B 102.8 . . ?
H9A C9 H9B 105.9 . . ?
C3 N1 C1 106.6(6) . . ?
C3 N1 Zn1 127.5(5) . . ?
C1 N1 Zn1 125.6(5) . . ?
C3 N2 C2 105.8(5) . . ?
C3 N2 C9 127.7(6) . . ?
C2 N2 C9 126.4(6) . . ?
C4 N3 C5 104.7(8) . . ?
C4 N3 Zn1 132.6(5) . 4_556 ?
C5 N3 Zn1 122.6(6) . 4_556 ?
C6 N4 C4 107.9(7) . . ?
C6 N4 C7 125.2(7) . . ?
C4 N4 C7 126.5(7) . . ?
C8 O1 Zn1 123.0(5) . 3_665 ?
Zn1 O5 Zn2 125.1(4) . . ?
O3 C10 O4 136.3(14) . . ?
O3 C10 C9 113.9(13) . . ?
O4 C10 C9 109.1(12) . . ?
C10 O4 Zn2 107.7(9) . 3_665 ?
O4' C10' O3' 119.4(10) . . ?
O4' C10' C9 118.2(10) . . ?
O3' C10' C9 122.3(10) . . ?
C10' O3' Zn2 82.6(8) . 3_665 ?
C10' O4' Zn2 100.3(9) . 3_665 ?

loop_
_geom_bond_atom_site_label_1
_geom_bond_atom_site_label_2
_geom_bond_distance
_geom_bond_site_symmetry_2
_geom_bond_publ_flag
Zn1 O5 1.884(5) . ?
Zn1 O1 1.960(5) 2_654 ?
Zn1 N1 2.028(6) . ?
Zn1 N3 2.028(8) 4_556 ?
Zn2 O5 1.947(6) 6_556 ?
Zn2 O5 1.947(6) . ?
Zn2 O4' 2.079(17) 4_566 ?
Zn2 O4' 2.079(17) 2_654 ?
Zn2 O4 2.141(17) 2_654 ?
Zn2 O4 2.141(17) 4_566 ?
Zn2 O3' 2.462(15) 2_654 ?
Zn2 O3' 2.462(15) 4_566 ?
C1 C2 1.327(10) . ?
C1 N1 1.352(9) . ?
C1 H1 0.9300 . ?
C2 N2 1.384(9) . ?
C2 H2 0.9300 . ?
C3 N1 1.317(8) . ?
C3 N2 1.355(9) . ?
C3 C4 1.451(10) . ?
C4 N3 1.353(10) . ?
C4 N4 1.351(10) . ?
C5 C6 1.332(14) . ?
C5 N3 1.392(11) . ?
C5 H5 0.9300 . ?
C6 N4 1.356(11) . ?
C6 H6 0.9300 . ?
C7 N4 1.439(11) . ?
C7 C8 1.509(10) . ?
C7 H7A 0.9700 . ?
C7 H7B 0.9700 . ?
C8 O2 1.221(10) . ?
C8 O1 1.273(8) . ?
C9 N2 1.429(9) . ?
C9 C10 1.457(10) . ?
C9 C10' 1.546(9) . ?
C9 H9A 0.9700 . ?
C9 H9B 0.9700 . ?
N3 Zn1 2.028(7) 4_556 ?
O1 Zn1 1.960(5) 3_665 ?
C10 O3 1.213(9) . ?
C10 O4 1.223(10) . ?
O4 Zn2 2.141(17) 3_665 ?
C10' O4' 1.271(9) . ?
C10' O3' 1.280(10) . ?
O3' Zn2 2.462(15) 3_665 ?
O4' Zn2 2.079(17) 3_665 ?
O2W' O2W' 1.67(5) 6_556 ?
